data_4312271
loop_
_publ_author_name
'Udo Radius'
'J. Attner'

_publ_contact_author_address
;Institut f\"ur Anorganische Chemie
Engesserstrasse, Geb\"aude 30.45
D-76128 Karlsruhe
Germany
;
_publ_contact_author_email radius@aoc1.uni_karlsruhe.de
_publ_contact_author_fax ' Int + 721 608 8440'
_publ_contact_author_name 'Udo Radius'
_publ_contact_author_phone 'Int + 721 608 8097'
_publ_section_title
;
 The (Calix[4]arene)chloromolybdate(IV) Anion [MoCl(Calix)]-: A Convenient
 Entry into Molybdenum Calix[4]arene Chemistry
;
_journal_name_full 'Inorganic Chemistry'
_journal_page_first 8587
_journal_page_last 8599
_journal_paper_doi 10.1021/ic049155o
_journal_volume 43
_journal_year 2004
_chemical_formula_sum 'C63 H71 Mo N5 O4'
_chemical_formula_weight 1058.19
_chemical_name_common 'p-tert.Butylcalix[4]arene di(phenyldiazomethane  molybdenum(VI)'
_space_group_IT_number 2
_symmetry_cell_setting triclinic
_symmetry_space_group_name_Hall '-P 1'
_symmetry_space_group_name_H-M 'P -1'
_atom_sites_solution_hydrogens geom
_atom_sites_solution_primary direct
_atom_sites_solution_secondary difmap
_cell_angle_alpha 77.47(3)
_cell_angle_beta 67.54(3)
_cell_angle_gamma 84.50(3)
_cell_formula_units_Z 2
_cell_length_a 12.732(3)
_cell_length_b 14.487(3)
_cell_length_c 16.634(3)
_cell_measurement_reflns_used 2113
_cell_measurement_temperature 203(2)
_cell_volume 2767.6(12)
_computing_structure_refinement 'SHELXL-97 (Sheldrick, 1997)'
_computing_structure_solution 'SHELXS-97 (Sheldrick, 1990)'
_diffrn_ambient_temperature 203(2)
_diffrn_measured_fraction_theta_full 0.927
_diffrn_measured_fraction_theta_max 0.927
_diffrn_measurement_device_type 'STOE IPDS I'
_diffrn_radiation_monochromator graphite
_diffrn_radiation_source 'fine-focus sealed tube'
_diffrn_radiation_type MoK\a
_diffrn_radiation_wavelength 0.71073
_diffrn_reflns_av_R_equivalents 0.0611
_diffrn_reflns_av_sigmaI/netI 0.0649
_diffrn_reflns_limit_h_max 14
_diffrn_reflns_limit_h_min -14
_diffrn_reflns_limit_k_max 16
_diffrn_reflns_limit_k_min -16
_diffrn_reflns_limit_l_max 19
_diffrn_reflns_limit_l_min -18
_diffrn_reflns_number 16004
_diffrn_reflns_theta_full 24.14
_diffrn_reflns_theta_max 24.14
_diffrn_reflns_theta_min 2.24
_exptl_absorpt_coefficient_mu 0.289
_exptl_crystal_colour 'dark red'
_exptl_crystal_density_diffrn 1.270
_exptl_crystal_density_method 'not measured'
_exptl_crystal_description rod
_exptl_crystal_F_000 1116
_exptl_crystal_size_max 0.48
_exptl_crystal_size_mid 0.44
_exptl_crystal_size_min 0.20
_refine_diff_density_max 0.981
_refine_diff_density_min -0.599
_refine_diff_density_rms 0.100
_refine_ls_extinction_method none
_refine_ls_goodness_of_fit_ref 1.063
_refine_ls_hydrogen_treatment mixed
_refine_ls_matrix_type full
_refine_ls_number_parameters 656
_refine_ls_number_reflns 8208
_refine_ls_number_restraints 4
_refine_ls_restrained_S_all 1.063
_refine_ls_R_factor_all 0.0730
_refine_ls_R_factor_gt 0.0657
_refine_ls_shift/su_max 0.008
_refine_ls_shift/su_mean 0.000
_refine_ls_structure_factor_coef Fsqd
_refine_ls_weighting_details 'w=1/[\s^2^(Fo^2^)+(0.1352P)^2^+0.0000P] where P=(Fo^2^+2Fc^2^)/3'
_refine_ls_weighting_scheme calc
_refine_ls_wR_factor_gt 0.1731
_refine_ls_wR_factor_ref 0.1816
_reflns_number_gt 6914
_reflns_number_total 8208
_reflns_threshold_expression >2sigma(I)
_cod_data_source_file ic049155osi20040629_063754_5.cif
_cod_data_source_block compound_4
_cod_depositor_comments
;
The following automatic conversions were performed:

'_refine_ls_weighting_scheme' value 'calc
w=1/[\s^2^(Fo^2^)+(0.1352P)^2^+0.0000P] where P=(Fo^2^+2Fc^2^)/3' was
changed to 'calc'. New tag '_refine_ls_weighting_details' was
created. The value of the new tag was set to
'w=1/[\s^2^(Fo^2^)+(0.1352P)^2^+0.0000P] where P=(Fo^2^+2Fc^2^)/3'.

Automatic conversion script
Id: cif_fix_values 3143 2015-03-26 13:38:13Z robertas 
;
_cod_original_cell_volume 2767.6(10)
_cod_database_code 4312271

loop_
_symmetry_equiv_pos_as_xyz
'x, y, z'
'-x, -y, -z'

loop_
_atom_site_label
_atom_site_type_symbol
_atom_site_fract_x
_atom_site_fract_y
_atom_site_fract_z
_atom_site_U_iso_or_equiv
_atom_site_adp_type
_atom_site_occupancy
_atom_site_calc_flag
_atom_site_refinement_flags
_atom_site_disorder_assembly
_atom_site_disorder_group
Mo Mo 0.06977(2) 0.29427(2) 0.29267(2) 0.02569(16) Uani 1 d . . .
C1 C 0.3154(3) 0.4541(3) 0.1268(3) 0.0320(9) Uani 1 d . . .
H1A H 0.3676 0.5056 0.0872 0.038 Uiso 1 calc R . .
H1B H 0.2441 0.4835 0.1624 0.038 Uiso 1 calc R . .
C2 C 0.2747(3) 0.2377(3) 0.4199(3) 0.0299(9) Uani 1 d . . .
H2A H 0.3157 0.2315 0.4608 0.036 Uiso 1 calc R . .
H2B H 0.2050 0.2761 0.4428 0.036 Uiso 1 calc R . .
C3 C 0.0156(3) 0.0262(3) 0.3720(2) 0.0261(8) Uani 1 d . . .
H3A H -0.0143 -0.0385 0.3991 0.031 Uiso 1 calc R . .
H3B H -0.0453 0.0714 0.3976 0.031 Uiso 1 calc R . .
C4 C 0.0506(3) 0.2466(3) 0.0810(3) 0.0308(9) Uani 1 d . . .
H4A H -0.0103 0.2829 0.1198 0.037 Uiso 1 calc R . .
H4B H 0.0305 0.2429 0.0299 0.037 Uiso 1 calc R . .
O1 O 0.0977(2) 0.37285(19) 0.17415(18) 0.0294(6) Uani 1 d . . .
C10 C 0.1821(3) 0.3561(3) 0.0979(3) 0.0278(9) Uani 1 d . . .
C11 C 0.1627(3) 0.2981(3) 0.0477(2) 0.0270(8) Uani 1 d . . .
C12 C 0.2891(3) 0.3964(3) 0.0707(3) 0.0302(9) Uani 1 d . . .
C13 C 0.2505(3) 0.2817(3) -0.0288(3) 0.0310(9) Uani 1 d . . .
H13 H 0.2369 0.2424 -0.0625 0.037 Uiso 1 calc R . .
C14 C 0.3735(3) 0.3776(3) -0.0068(3) 0.0323(9) Uani 1 d . . .
H14 H 0.4458 0.4053 -0.0255 0.039 Uiso 1 calc R . .
C15 C 0.3579(3) 0.3204(3) -0.0584(3) 0.0329(9) Uani 1 d . . .
C16 C 0.4519(3) 0.2960(3) -0.1420(3) 0.0353(10) Uani 1 d . . .
C17 C 0.4771(4) 0.1893(3) -0.1263(3) 0.0500(12) Uani 1 d . . .
H17A H 0.5401 0.1739 -0.1783 0.075 Uiso 1 calc R . .
H17B H 0.4093 0.1548 -0.1166 0.075 Uiso 1 calc R . .
H17C H 0.4978 0.1710 -0.0739 0.075 Uiso 1 calc R . .
C18 C 0.4134(4) 0.3227(4) -0.2208(3) 0.0515(13) Uani 1 d . . .
H18A H 0.3956 0.3906 -0.2305 0.077 Uiso 1 calc R . .
H18B H 0.3456 0.2869 -0.2083 0.077 Uiso 1 calc R . .
H18C H 0.4745 0.3078 -0.2741 0.077 Uiso 1 calc R . .
C19 C 0.5619(4) 0.3475(4) -0.1663(3) 0.0511(12) Uani 1 d . . .
H19A H 0.5482 0.4160 -0.1783 0.077 Uiso 1 calc R . .
H19B H 0.6197 0.3290 -0.2193 0.077 Uiso 1 calc R . .
H19C H 0.5887 0.3309 -0.1169 0.077 Uiso 1 calc R . .
O2 O 0.1864(2) 0.36415(19) 0.30238(18) 0.0286(6) Uani 1 d . . .
C20 C 0.3016(3) 0.3497(3) 0.2734(3) 0.0284(8) Uani 1 d . . .
C21 C 0.3690(3) 0.3949(3) 0.1887(3) 0.0292(9) Uani 1 d . . .
C22 C 0.3495(3) 0.2896(3) 0.3287(3) 0.0275(8) Uani 1 d . . .
C23 C 0.4869(3) 0.3801(3) 0.1605(3) 0.0318(9) Uani 1 d . . .
H23 H 0.5336 0.4113 0.1030 0.038 Uiso 1 calc R . .
C24 C 0.4666(3) 0.2771(3) 0.2970(3) 0.0314(9) Uani 1 d . . .
H24 H 0.4995 0.2361 0.3343 0.038 Uiso 1 calc R . .
C25 C 0.5382(3) 0.3214(3) 0.2135(3) 0.0305(9) Uani 1 d . . .
C26 C 0.6677(3) 0.3072(3) 0.1841(3) 0.0387(10) Uani 1 d . . .
C27 C 0.7103(4) 0.3541(4) 0.2404(4) 0.0588(15) Uani 1 d . . .
H27A H 0.6965 0.4225 0.2286 0.088 Uiso 1 calc R . .
H27B H 0.7920 0.3415 0.2250 0.088 Uiso 1 calc R . .
H27C H 0.6697 0.3281 0.3035 0.088 Uiso 1 calc R . .
C28 C 0.7291(4) 0.3478(5) 0.0860(3) 0.0604(15) Uani 1 d . . .
H28A H 0.6977 0.3209 0.0509 0.091 Uiso 1 calc R . .
H28B H 0.8103 0.3321 0.0688 0.091 Uiso 1 calc R . .
H28C H 0.7188 0.4167 0.0752 0.091 Uiso 1 calc R . .
C29 C 0.6987(4) 0.2022(4) 0.1996(4) 0.0562(13) Uani 1 d . . .
H29A H 0.6637 0.1746 0.2629 0.084 Uiso 1 calc R . .
H29B H 0.7814 0.1946 0.1800 0.084 Uiso 1 calc R . .
H29C H 0.6707 0.1701 0.1657 0.084 Uiso 1 calc R . .
O3 O 0.0719(2) 0.20097(18) 0.39621(17) 0.0276(6) Uani 1 d . . .
C30 C 0.1438(3) 0.1262(3) 0.4034(2) 0.0276(8) Uani 1 d . . .
C31 C 0.1174(3) 0.0378(3) 0.3960(2) 0.0245(8) Uani 1 d . . .
C32 C 0.2408(3) 0.1400(3) 0.4198(2) 0.0272(8) Uani 1 d . . .
C33 C 0.1867(3) -0.0386(3) 0.4104(3) 0.0303(9) Uani 1 d . . .
H33 H 0.1688 -0.0992 0.4063 0.036 Uiso 1 calc R . .
C34 C 0.3074(3) 0.0599(3) 0.4335(3) 0.0306(9) Uani 1 d . . .
H34 H 0.3732 0.0674 0.4452 0.037 Uiso 1 calc R . .
C35 C 0.2816(3) -0.0304(3) 0.4307(3) 0.0337(9) Uani 1 d . . .
C36 C 0.3518(4) -0.1172(3) 0.4520(4) 0.0484(12) Uani 1 d . . .
C37A C 0.2642(7) -0.1808(6) 0.5461(6) 0.0487(19) Uiso 0.60 d P A 1
H37A H 0.3020 -0.2404 0.5616 0.073 Uiso 0.60 calc PR A 1
H37B H 0.1952 -0.1945 0.5383 0.073 Uiso 0.60 calc PR A 1
H37C H 0.2439 -0.1451 0.5938 0.073 Uiso 0.60 calc PR A 1
C38A C 0.3758(8) -0.1811(6) 0.3880(6) 0.050(2) Uiso 0.60 d P A 1
H38A H 0.4175 -0.2373 0.4053 0.075 Uiso 0.60 calc PR A 1
H38B H 0.4216 -0.1479 0.3284 0.075 Uiso 0.60 calc PR A 1
H38C H 0.3039 -0.2003 0.3880 0.075 Uiso 0.60 calc PR A 1
C39A C 0.4479(7) -0.1008(6) 0.4733(6) 0.052(2) Uiso 0.60 d P A 1
H39A H 0.4217 -0.0683 0.5236 0.078 Uiso 0.60 calc PR A 1
H39B H 0.5034 -0.0615 0.4217 0.078 Uiso 0.60 calc PR A 1
H39C H 0.4835 -0.1615 0.4889 0.078 Uiso 0.60 calc PR A 1
C37B C 0.3602(13) -0.1243(11) 0.5377(10) 0.064(4) Uiso 0.40 d P A 2
H37D H 0.4100 -0.1779 0.5475 0.096 Uiso 0.40 calc PR A 2
H37E H 0.2845 -0.1340 0.5845 0.096 Uiso 0.40 calc PR A 2
H37F H 0.3919 -0.0658 0.5390 0.096 Uiso 0.40 calc PR A 2
C38B C 0.3296(12) -0.2045(9) 0.4291(9) 0.046(3) Uiso 0.40 d P A 2
H38D H 0.3891 -0.2517 0.4323 0.069 Uiso 0.40 calc PR A 2
H38E H 0.3295 -0.1903 0.3688 0.069 Uiso 0.40 calc PR A 2
H38F H 0.2555 -0.2294 0.4710 0.069 Uiso 0.40 calc PR A 2
C39B C 0.4870(12) -0.0922(10) 0.3732(9) 0.059(3) Uiso 0.40 d P A 2
H39D H 0.5130 -0.0334 0.3791 0.088 Uiso 0.40 calc PR A 2
H39E H 0.4852 -0.0849 0.3138 0.088 Uiso 0.40 calc PR A 2
H39F H 0.5392 -0.1441 0.3821 0.088 Uiso 0.40 calc PR A 2
O4 O -0.0151(2) 0.20559(19) 0.26860(17) 0.0281(6) Uani 1 d . . .
C40 C 0.0282(3) 0.1320(3) 0.2257(3) 0.0259(8) Uani 1 d . . .
C41 C 0.0445(3) 0.0429(3) 0.2725(2) 0.0259(8) Uani 1 d . . .
C42 C 0.0579(3) 0.1473(3) 0.1326(2) 0.0258(8) Uani 1 d . . .
C43 C 0.0909(3) -0.0296(3) 0.2258(3) 0.0296(9) Uani 1 d . . .
H43 H 0.1026 -0.0900 0.2577 0.035 Uiso 1 calc R . .
C44 C 0.1025(3) 0.0732(3) 0.0901(3) 0.0297(9) Uani 1 d . . .
H44 H 0.1215 0.0836 0.0278 0.036 Uiso 1 calc R . .
C45 C 0.1212(3) -0.0172(3) 0.1342(3) 0.0305(9) Uani 1 d . . .
C46 C 0.1743(3) -0.0958(3) 0.0817(3) 0.0357(10) Uani 1 d . . .
C47 C 0.2947(4) -0.0684(4) 0.0164(4) 0.0515(12) Uani 1 d . . .
H47A H 0.2914 -0.0105 -0.0259 0.077 Uiso 1 calc R . .
H47B H 0.3291 -0.1196 -0.0158 0.077 Uiso 1 calc R . .
H47C H 0.3408 -0.0576 0.0490 0.077 Uiso 1 calc R . .
C48 C 0.1020(4) -0.1101(4) 0.0288(4) 0.0516(12) Uani 1 d . . .
H48A H 0.0246 -0.1275 0.0699 0.077 Uiso 1 calc R . .
H48B H 0.1361 -0.1606 -0.0044 0.077 Uiso 1 calc R . .
H48C H 0.0995 -0.0512 -0.0127 0.077 Uiso 1 calc R . .
C49 C 0.1803(5) -0.1902(3) 0.1415(4) 0.0558(13) Uani 1 d . . .
H49A H 0.2222 -0.1828 0.1783 0.084 Uiso 1 calc R . .
H49B H 0.2194 -0.2370 0.1049 0.084 Uiso 1 calc R . .
H49C H 0.1032 -0.2115 0.1797 0.084 Uiso 1 calc R . .
N1 N -0.0477(3) 0.3599(2) 0.3513(2) 0.0302(8) Uani 1 d . . .
N2 N -0.1378(3) 0.4101(2) 0.3822(2) 0.0301(8) Uani 1 d . . .
C5 C -0.1738(3) 0.4313(3) 0.4616(3) 0.0291(9) Uani 1 d . . .
C50 C -0.1201(3) 0.3992(3) 0.5279(3) 0.0303(9) Uani 1 d . . .
C51 C -0.1211(3) 0.4588(3) 0.5843(3) 0.0348(9) Uani 1 d . . .
H51 H -0.1577 0.5190 0.5806 0.042 Uiso 1 calc R . .
C52 C -0.0691(4) 0.4308(3) 0.6453(3) 0.0410(10) Uani 1 d . . .
H52 H -0.0708 0.4712 0.6838 0.049 Uiso 1 calc R . .
C53 C -0.0148(4) 0.3437(3) 0.6500(3) 0.0422(11) Uani 1 d . . .
H53 H 0.0219 0.3248 0.6913 0.051 Uiso 1 calc R . .
C54 C -0.0132(4) 0.2838(3) 0.5951(3) 0.0382(10) Uani 1 d . . .
H54 H 0.0248 0.2242 0.5986 0.046 Uiso 1 calc R . .
C55 C -0.0671(3) 0.3105(3) 0.5348(3) 0.0310(9) Uani 1 d . . .
H55 H -0.0678 0.2685 0.4983 0.037 Uiso 1 calc R . .
C56 C -0.2743(3) 0.4953(3) 0.4825(3) 0.0322(9) Uani 1 d . . .
C57 C -0.3556(3) 0.4838(3) 0.5681(3) 0.0367(10) Uani 1 d . . .
H57 H -0.3463 0.4352 0.6136 0.044 Uiso 1 calc R . .
C58 C -0.4503(4) 0.5434(3) 0.5872(3) 0.0432(11) Uani 1 d . . .
H58 H -0.5060 0.5350 0.6457 0.052 Uiso 1 calc R . .
C59 C -0.4638(4) 0.6137(3) 0.5226(3) 0.0438(11) Uani 1 d . . .
H59 H -0.5289 0.6543 0.5362 0.053 Uiso 1 calc R . .
C60 C -0.3828(4) 0.6264(3) 0.4368(3) 0.0454(11) Uani 1 d . . .
H60 H -0.3919 0.6761 0.3920 0.055 Uiso 1 calc R . .
C61 C -0.2892(4) 0.5668(3) 0.4167(3) 0.0392(10) Uani 1 d . . .
H61 H -0.2348 0.5746 0.3577 0.047 Uiso 1 calc R . .
N3 N 0.2232(3) 0.2078(2) 0.2207(2) 0.0258(7) Uani 1 d . . .
C6 C 0.2991(4) 0.1610(3) 0.1945(3) 0.0349(10) Uani 1 d . . .
C7 C 0.3967(6) 0.0998(6) 0.1642(6) 0.091(2) Uani 1 d . . .
H7A H 0.4653 0.1308 0.1578 0.136 Uiso 1 calc R . .
H7B H 0.4045 0.0868 0.1067 0.136 Uiso 1 calc R . .
H7C H 0.3865 0.0402 0.2075 0.136 Uiso 1 calc R . .
N4 N 0.8965(6) 0.6894(5) 0.1866(5) 0.101(2) Uiso 1 d . . .
C62 C 0.9213(6) 0.6263(5) 0.1559(5) 0.0736(17) Uiso 1 d . . .
C63 C 0.9518(8) 0.5506(7) 0.1099(7) 0.113(3) Uiso 1 d . . .
H63A H 0.8839 0.5278 0.1064 0.170 Uiso 1 calc R . .
H63B H 0.9856 0.4991 0.1416 0.170 Uiso 1 calc R . .
H63C H 1.0071 0.5723 0.0499 0.170 Uiso 1 calc R . .
N5 N 0.6351(13) 0.9591(10) 0.2223(10) 0.104(4) Uiso 0.50 d PD B 1
C64 C 0.7110(13) 0.9437(11) 0.2421(10) 0.082(4) Uiso 0.50 d PD B 1
C65 C 0.801(2) 0.9420(19) 0.2743(18) 0.141(8) Uiso 0.50 d PD B 1
H65A H 0.8018 1.0021 0.2922 0.211 Uiso 0.50 calc PR B 1
H65B H 0.8744 0.9327 0.2273 0.211 Uiso 0.50 calc PR B 1
H65C H 0.7896 0.8900 0.3255 0.211 Uiso 0.50 calc PR B 1
N5 N 0.749(2) 0.9196(17) 0.1726(16) 0.164(7) Uiso 0.50 d PD C 2
C64 C 0.7792(17) 0.9041(14) 0.2285(13) 0.103(5) Uiso 0.50 d PD C 2
C65 C 0.8015(15) 0.8790(14) 0.3108(11) 0.096(5) Uiso 0.50 d PD C 2
H65D H 0.7559 0.9201 0.3517 0.144 Uiso 0.50 calc PR C 2
H65E H 0.8823 0.8872 0.2975 0.144 Uiso 0.50 calc PR C 2
H65F H 0.7810 0.8129 0.3384 0.144 Uiso 0.50 calc PR C 2

loop_
_atom_site_aniso_label
_atom_site_aniso_U_11
_atom_site_aniso_U_22
_atom_site_aniso_U_33
_atom_site_aniso_U_23
_atom_site_aniso_U_13
_atom_site_aniso_U_12
Mo 0.0238(2) 0.0257(2) 0.0296(2) -0.00831(16) -0.01166(15) 0.00450(14)
C1 0.036(2) 0.029(2) 0.033(2) -0.0010(18) -0.0162(18) -0.0071(17)
C2 0.030(2) 0.034(2) 0.031(2) -0.0085(18) -0.0157(16) -0.0011(16)
C3 0.0246(18) 0.027(2) 0.0280(19) -0.0069(16) -0.0100(15) -0.0008(15)
C4 0.033(2) 0.035(2) 0.031(2) -0.0033(18) -0.0206(17) -0.0012(17)
O1 0.0276(13) 0.0291(15) 0.0327(15) -0.0073(12) -0.0125(11) 0.0021(11)
C10 0.029(2) 0.024(2) 0.034(2) -0.0047(17) -0.0177(17) 0.0048(15)
C11 0.0296(19) 0.025(2) 0.028(2) 0.0002(17) -0.0159(16) 0.0008(15)
C12 0.035(2) 0.028(2) 0.032(2) -0.0025(17) -0.0196(17) 0.0007(16)
C13 0.034(2) 0.032(2) 0.033(2) -0.0035(18) -0.0210(17) 0.0002(17)
C14 0.030(2) 0.032(2) 0.037(2) -0.0003(18) -0.0172(17) -0.0011(16)
C15 0.037(2) 0.032(2) 0.031(2) -0.0015(18) -0.0161(17) -0.0006(17)
C16 0.033(2) 0.038(2) 0.035(2) -0.0059(19) -0.0135(18) -0.0039(18)
C17 0.046(3) 0.045(3) 0.048(3) -0.015(2) -0.006(2) 0.009(2)
C18 0.045(3) 0.070(4) 0.034(2) -0.007(2) -0.013(2) 0.006(2)
C19 0.039(2) 0.061(3) 0.052(3) -0.023(3) -0.008(2) -0.002(2)
O2 0.0277(14) 0.0271(15) 0.0321(14) -0.0089(12) -0.0118(11) 0.0044(11)
C20 0.034(2) 0.023(2) 0.033(2) -0.0122(17) -0.0140(17) 0.0004(16)
C21 0.033(2) 0.024(2) 0.037(2) -0.0081(18) -0.0171(17) -0.0044(16)
C22 0.031(2) 0.025(2) 0.032(2) -0.0083(17) -0.0158(16) -0.0013(15)
C23 0.031(2) 0.032(2) 0.033(2) -0.0068(18) -0.0116(17) -0.0039(17)
C24 0.035(2) 0.029(2) 0.039(2) -0.0119(19) -0.0216(18) 0.0045(17)
C25 0.031(2) 0.029(2) 0.035(2) -0.0130(18) -0.0139(17) 0.0017(16)
C26 0.029(2) 0.047(3) 0.042(2) -0.014(2) -0.0137(18) 0.0048(18)
C27 0.029(2) 0.085(4) 0.073(4) -0.038(3) -0.019(2) 0.005(2)
C28 0.033(2) 0.087(4) 0.047(3) -0.004(3) -0.007(2) 0.010(2)
C29 0.042(3) 0.060(3) 0.060(3) -0.020(3) -0.011(2) 0.014(2)
O3 0.0262(13) 0.0270(14) 0.0328(14) -0.0114(12) -0.0129(11) 0.0053(11)
C30 0.0261(19) 0.033(2) 0.0238(19) -0.0061(17) -0.0094(15) 0.0022(16)
C31 0.0251(18) 0.027(2) 0.0218(18) -0.0024(16) -0.0106(15) -0.0011(15)
C32 0.032(2) 0.028(2) 0.0237(19) -0.0052(16) -0.0131(16) 0.0003(16)
C33 0.035(2) 0.028(2) 0.032(2) -0.0070(18) -0.0167(17) 0.0008(16)
C34 0.0275(19) 0.034(2) 0.036(2) -0.0068(18) -0.0180(17) 0.0018(16)
C35 0.034(2) 0.034(2) 0.039(2) -0.0086(19) -0.0205(18) 0.0053(17)
C36 0.055(3) 0.039(3) 0.073(3) -0.021(2) -0.046(3) 0.019(2)
O4 0.0241(13) 0.0307(15) 0.0300(14) -0.0063(12) -0.0111(11) 0.0021(11)
C40 0.0205(17) 0.031(2) 0.031(2) -0.0102(18) -0.0126(15) 0.0012(15)
C41 0.0244(18) 0.028(2) 0.028(2) -0.0048(17) -0.0127(15) -0.0041(15)
C42 0.0242(18) 0.030(2) 0.0278(19) -0.0036(17) -0.0150(15) -0.0025(15)
C43 0.0272(19) 0.029(2) 0.035(2) -0.0040(18) -0.0156(16) -0.0019(16)
C44 0.030(2) 0.037(2) 0.0261(19) -0.0073(18) -0.0136(16) -0.0030(17)
C45 0.0278(19) 0.032(2) 0.037(2) -0.0111(19) -0.0160(17) 0.0018(16)
C46 0.036(2) 0.037(2) 0.037(2) -0.014(2) -0.0138(18) 0.0040(18)
C47 0.043(3) 0.057(3) 0.057(3) -0.026(3) -0.015(2) 0.006(2)
C48 0.055(3) 0.054(3) 0.064(3) -0.034(3) -0.032(3) 0.009(2)
C49 0.079(4) 0.036(3) 0.052(3) -0.015(2) -0.025(3) 0.015(2)
N1 0.0320(18) 0.0297(18) 0.0338(18) -0.0062(15) -0.0185(14) 0.0037(14)
N2 0.0236(16) 0.0323(19) 0.0363(19) -0.0096(15) -0.0130(14) 0.0046(14)
C5 0.0246(19) 0.028(2) 0.034(2) -0.0102(18) -0.0090(16) 0.0029(15)
C50 0.0283(19) 0.030(2) 0.033(2) -0.0056(18) -0.0123(16) 0.0010(16)
C51 0.038(2) 0.025(2) 0.041(2) -0.0099(19) -0.0124(19) -0.0016(17)
C52 0.048(3) 0.044(3) 0.038(2) -0.015(2) -0.019(2) -0.007(2)
C53 0.045(2) 0.047(3) 0.038(2) -0.002(2) -0.023(2) -0.004(2)
C54 0.042(2) 0.036(2) 0.038(2) -0.007(2) -0.0179(19) 0.0057(18)
C55 0.030(2) 0.031(2) 0.031(2) -0.0065(18) -0.0090(16) 0.0007(16)
C56 0.028(2) 0.030(2) 0.042(2) -0.0157(19) -0.0137(17) 0.0066(16)
C57 0.035(2) 0.034(2) 0.040(2) -0.011(2) -0.0119(18) 0.0035(18)
C58 0.034(2) 0.047(3) 0.045(3) -0.019(2) -0.0060(19) 0.0060(19)
C59 0.033(2) 0.048(3) 0.058(3) -0.022(2) -0.022(2) 0.0133(19)
C60 0.048(3) 0.045(3) 0.053(3) -0.017(2) -0.030(2) 0.018(2)
C61 0.034(2) 0.049(3) 0.039(2) -0.012(2) -0.0174(19) 0.0085(19)
N3 0.0273(17) 0.0265(17) 0.0270(16) -0.0097(14) -0.0119(13) 0.0026(14)
C6 0.032(2) 0.036(2) 0.041(2) -0.012(2) -0.0172(19) 0.0033(19)
C7 0.057(4) 0.104(6) 0.111(6) -0.055(5) -0.023(4) 0.045(4)

loop_
_atom_type_symbol
_atom_type_description
_atom_type_scat_dispersion_real
_atom_type_scat_dispersion_imag
_atom_type_scat_source
C C 0.0033 0.0016 'International Tables Vol C Tables 4.2.6.8 and 6.1.1.4'
H H 0.0000 0.0000 'International Tables Vol C Tables 4.2.6.8 and 6.1.1.4'
O O 0.0106 0.0060 'International Tables Vol C Tables 4.2.6.8 and 6.1.1.4'
N N 0.0061 0.0033 'International Tables Vol C Tables 4.2.6.8 and 6.1.1.4'
Mo Mo -1.6832 0.6857 'International Tables Vol C Tables 4.2.6.8 and 6.1.1.4'

loop_
_geom_angle_atom_site_label_1
_geom_angle_atom_site_label_2
_geom_angle_atom_site_label_3
_geom_angle
_geom_angle_site_symmetry_1
_geom_angle_site_symmetry_3
_geom_angle_publ_flag
N1 Mo O4 97.35(13) . . ?
N1 Mo O2 96.72(13) . . ?
O4 Mo O2 165.92(11) . . ?
N1 Mo O3 95.89(13) . . ?
O4 Mo O3 88.85(11) . . ?
O2 Mo O3 88.94(11) . . ?
N1 Mo O1 96.80(13) . . ?
O4 Mo O1 90.13(11) . . ?
O2 Mo O1 88.97(11) . . ?
O3 Mo O1 167.29(11) . . ?
N1 Mo N3 178.18(12) . . ?
O4 Mo N3 83.45(11) . . ?
O2 Mo N3 82.47(11) . . ?
O3 Mo N3 82.47(11) . . ?
O1 Mo N3 84.82(11) . . ?
C21 C1 C12 112.6(3) . . ?
C32 C2 C22 113.4(3) . . ?
C41 C3 C31 113.1(3) . . ?
C42 C4 C11 111.4(3) . . ?
C10 O1 Mo 124.5(2) . . ?
O1 C10 C12 119.5(4) . . ?
O1 C10 C11 120.4(3) . . ?
C12 C10 C11 120.1(4) . . ?
C13 C11 C10 118.9(3) . . ?
C13 C11 C4 120.3(4) . . ?
C10 C11 C4 120.5(4) . . ?
C14 C12 C10 118.3(4) . . ?
C14 C12 C1 120.2(4) . . ?
C10 C12 C1 121.4(4) . . ?
C11 C13 C15 122.9(4) . . ?
C12 C14 C15 123.5(4) . . ?
C14 C15 C13 116.4(4) . . ?
C14 C15 C16 123.9(4) . . ?
C13 C15 C16 119.7(4) . . ?
C19 C16 C18 108.0(4) . . ?
C19 C16 C15 112.4(4) . . ?
C18 C16 C15 110.1(3) . . ?
C19 C16 C17 108.1(4) . . ?
C18 C16 C17 108.9(4) . . ?
C15 C16 C17 109.2(3) . . ?
C20 O2 Mo 129.7(2) . . ?
O2 C20 C21 119.0(3) . . ?
O2 C20 C22 119.9(3) . . ?
C21 C20 C22 121.1(4) . . ?
C20 C21 C23 118.3(3) . . ?
C20 C21 C1 120.6(3) . . ?
C23 C21 C1 121.0(4) . . ?
C24 C22 C20 118.1(4) . . ?
C24 C22 C2 121.2(3) . . ?
C20 C22 C2 120.7(3) . . ?
C25 C23 C21 122.5(4) . . ?
C22 C24 C25 123.2(4) . . ?
C24 C25 C23 116.8(4) . . ?
C24 C25 C26 120.5(4) . . ?
C23 C25 C26 122.8(4) . . ?
C28 C26 C29 107.4(4) . . ?
C28 C26 C25 112.1(4) . . ?
C29 C26 C25 110.6(4) . . ?
C28 C26 C27 110.0(4) . . ?
C29 C26 C27 107.6(4) . . ?
C25 C26 C27 109.0(4) . . ?
C30 O3 Mo 130.7(2) . . ?
O3 C30 C31 119.0(3) . . ?
O3 C30 C32 119.0(4) . . ?
C31 C30 C32 121.9(3) . . ?
C33 C31 C30 118.0(3) . . ?
C33 C31 C3 121.2(4) . . ?
C30 C31 C3 120.7(3) . . ?
C34 C32 C30 117.0(4) . . ?
C34 C32 C2 121.3(3) . . ?
C30 C32 C2 121.7(3) . . ?
C31 C33 C35 122.8(4) . . ?
C35 C34 C32 123.0(3) . . ?
C34 C35 C33 117.1(4) . . ?
C34 C35 C36 121.5(4) . . ?
C33 C35 C36 121.4(4) . . ?
C39A C36 C37B 50.1(7) . . ?
C39A C36 C38B 126.3(7) . . ?
C37B C36 C38B 118.0(9) . . ?
C39A C36 C38A 114.9(6) . . ?
C37B C36 C38A 135.7(8) . . ?
C38B C36 C38A 29.2(5) . . ?
C39A C36 C35 116.8(5) . . ?
C37B C36 C35 111.5(7) . . ?
C38B C36 C35 115.3(6) . . ?
C38A C36 C35 111.7(5) . . ?
C39A C36 C37A 103.7(5) . . ?
C37B C36 C37A 56.2(7) . . ?
C38B C36 C37A 73.9(7) . . ?
C38A C36 C37A 102.8(6) . . ?
C35 C36 C37A 105.0(5) . . ?
C39A C36 C39B 56.4(6) . . ?
C37B C36 C39B 106.4(8) . . ?
C38B C36 C39B 100.0(8) . . ?
C38A C36 C39B 72.6(7) . . ?
C35 C36 C39B 103.3(6) . . ?
C37A C36 C39B 150.9(6) . . ?
C40 O4 Mo 127.0(2) . . ?
O4 C40 C41 120.7(3) . . ?
O4 C40 C42 119.2(3) . . ?
C41 C40 C42 120.1(4) . . ?
C43 C41 C40 118.7(4) . . ?
C43 C41 C3 120.7(3) . . ?
C40 C41 C3 120.5(4) . . ?
C44 C42 C40 118.7(3) . . ?
C44 C42 C4 121.3(4) . . ?
C40 C42 C4 119.7(4) . . ?
C41 C43 C45 122.8(4) . . ?
C42 C44 C45 123.2(4) . . ?
C43 C45 C44 116.5(4) . . ?
C43 C45 C46 123.4(4) . . ?
C44 C45 C46 120.1(4) . . ?
C49 C46 C47 108.6(4) . . ?
C49 C46 C45 112.4(4) . . ?
C47 C46 C45 109.8(4) . . ?
C49 C46 C48 107.3(4) . . ?
C47 C46 C48 108.7(4) . . ?
C45 C46 C48 109.8(3) . . ?
N2 N1 Mo 170.1(3) . . ?
N1 N2 C5 123.4(3) . . ?
N2 C5 C50 125.5(3) . . ?
N2 C5 C56 115.3(3) . . ?
C50 C5 C56 119.2(4) . . ?
C55 C50 C51 119.1(4) . . ?
C55 C50 C5 121.1(4) . . ?
C51 C50 C5 119.9(4) . . ?
C52 C51 C50 120.6(4) . . ?
C53 C52 C51 119.7(4) . . ?
C52 C53 C54 120.6(4) . . ?
C53 C54 C55 120.2(4) . . ?
C54 C55 C50 119.8(4) . . ?
C57 C56 C61 119.3(4) . . ?
C57 C56 C5 120.1(4) . . ?
C61 C56 C5 120.6(4) . . ?
C58 C57 C56 119.9(4) . . ?
C59 C58 C57 120.5(4) . . ?
C58 C59 C60 120.2(4) . . ?
C61 C60 C59 119.9(4) . . ?
C60 C61 C56 120.2(4) . . ?
C6 N3 Mo 172.1(3) . . ?
N3 C6 C7 177.8(5) . . ?
N4 C62 C63 175.0(8) . . ?
N5 C64 C65 168(2) . . ?
N5 C64 C65 171(2) . . ?

loop_
_geom_bond_atom_site_label_1
_geom_bond_atom_site_label_2
_geom_bond_distance
_geom_bond_site_symmetry_2
_geom_bond_publ_flag
Mo N1 1.762(3) . ?
Mo O4 1.949(3) . ?
Mo O2 1.949(3) . ?
Mo O3 1.953(3) . ?
Mo O1 1.969(3) . ?
Mo N3 2.284(3) . ?
C1 C21 1.518(5) . ?
C1 C12 1.522(6) . ?
C2 C32 1.519(6) . ?
C2 C22 1.521(5) . ?
C3 C41 1.521(5) . ?
C3 C31 1.528(5) . ?
C4 C42 1.521(5) . ?
C4 C11 1.523(5) . ?
O1 C10 1.365(5) . ?
C10 C12 1.403(5) . ?
C10 C11 1.403(6) . ?
C11 C13 1.384(6) . ?
C12 C14 1.388(6) . ?
C13 C15 1.392(6) . ?
C14 C15 1.391(6) . ?
C15 C16 1.534(6) . ?
C16 C19 1.524(6) . ?
C16 C18 1.531(6) . ?
C16 C17 1.534(7) . ?
O2 C20 1.367(5) . ?
C20 C21 1.391(6) . ?
C20 C22 1.398(5) . ?
C21 C23 1.401(6) . ?
C22 C24 1.386(6) . ?
C23 C25 1.392(5) . ?
C24 C25 1.389(6) . ?
C25 C26 1.537(6) . ?
C26 C28 1.522(7) . ?
C26 C29 1.526(7) . ?
C26 C27 1.539(7) . ?
O3 C30 1.365(5) . ?
C30 C31 1.397(6) . ?
C30 C32 1.404(5) . ?
C31 C33 1.386(5) . ?
C32 C34 1.401(6) . ?
C33 C35 1.394(5) . ?
C34 C35 1.393(6) . ?
C35 C36 1.530(6) . ?
C36 C39A 1.449(9) . ?
C36 C37B 1.450(15) . ?
C36 C38B 1.478(14) . ?
C36 C38A 1.487(11) . ?
C36 C37A 1.668(10) . ?
C36 C39B 1.732(15) . ?
O4 C40 1.366(5) . ?
C40 C41 1.398(5) . ?
C40 C42 1.418(5) . ?
C41 C43 1.392(6) . ?
C42 C44 1.371(6) . ?
C43 C45 1.397(6) . ?
C44 C45 1.403(6) . ?
C45 C46 1.532(6) . ?
C46 C49 1.521(6) . ?
C46 C47 1.531(6) . ?
C46 C48 1.550(6) . ?
N1 N2 1.290(5) . ?
N2 C5 1.316(5) . ?
C5 C50 1.480(5) . ?
C5 C56 1.481(5) . ?
C50 C55 1.396(6) . ?
C50 C51 1.403(6) . ?
C51 C52 1.383(6) . ?
C52 C53 1.382(7) . ?
C53 C54 1.384(7) . ?
C54 C55 1.391(6) . ?
C56 C57 1.390(6) . ?
C56 C61 1.392(6) . ?
C57 C58 1.388(6) . ?
C58 C59 1.363(7) . ?
C59 C60 1.390(7) . ?
C60 C61 1.378(6) . ?
N3 C6 1.124(5) . ?
C6 C7 1.446(7) . ?
N4 C62 1.105(9) . ?
C62 C63 1.413(12) . ?
N5 C64 1.123(17) . ?
C64 C65 1.44(2) . ?
N5 C64 1.11(2) . ?
C64 C65 1.47(2) . ?
